data_8107705
loop_
_publ_author_name
'Wang, Ning'
'Guo, Ya-Fei'
'Ma, Jun-Ying'
'Liu, Ming-Ming'
'Qu, Yu-Long'

_publ_section_title
;
 Crystal structure of 3-((4-bromophenyl)thio)-1H-indole, C14H10BrNS
;
_journal_issue 6
_journal_name_full 'Zeitschrift f\"ur Kristallographie - New Crystal Structures'
_journal_page_first 1211
_journal_page_last 1213
_journal_paper_doi 10.1515/ncrs-2023-0409
_journal_volume 238
_journal_year 2023
_chemical_absolute_configuration ad
_chemical_formula_moiety 'C14 H10 Br N S'
_chemical_formula_sum 'C14 H10 Br N S'
_chemical_formula_weight 304.20
_space_group_crystal_system orthorhombic
_space_group_IT_number 19
_space_group_name_Hall 'P 2ac 2ab'
_space_group_name_H-M_alt 'P 21 21 21'
_atom_sites_solution_hydrogens mixed
_atom_sites_solution_primary heavy
_cell_angle_alpha 90
_cell_angle_beta 90
_cell_angle_gamma 90
_cell_formula_units_Z 4
_cell_length_a 5.6392(2)
_cell_length_b 7.7930(3)
_cell_length_c 28.2476(8)
_cell_measurement_reflns_used 2284
_cell_measurement_temperature 293(2)
_cell_measurement_theta_max 70.4410
_cell_measurement_theta_min 5.8790
_cell_volume 1241.38(7)
_computing_cell_refinement 'CrysAlisPro 1.171.42.81a (Rigaku OD, 2023)'
_computing_data_collection 'CrysAlisPro 1.171.42.81a (Rigaku OD, 2023)'
_computing_data_reduction 'CrysAlisPro 1.171.42.81a (Rigaku OD, 2023)'
_computing_molecular_graphics 'Olex2 (Dolomanov et al., 2009)'
_computing_publication_material 'Olex2 (Dolomanov et al., 2009)'
_computing_structure_refinement 'ShelXL (Sheldrick, 2015)'
_computing_structure_solution 'ShelXS (Sheldrick, 2008)'
_diffrn_ambient_temperature 293(2)
_diffrn_detector 'CCD plate'
_diffrn_detector_area_resol_mean 16.2312
_diffrn_detector_type Eos
_diffrn_measured_fraction_theta_full 0.999
_diffrn_measured_fraction_theta_max 0.988
_diffrn_measurement_details
;
List of Runs (angles in degrees, time in seconds):

  # Type    Start    End  Width  t~exp~   \w     \q     \k     \f   Frames
--------------------------------------------------------------------------
  1  \w    -56.00 -15.00   1.00    1.00    --  -33.50  37.00-150.00   41
  2  \w      1.00  35.00   1.00    1.00    --  -33.50  37.00-150.00   34
  3  \w    -88.00 -62.00   1.00    1.00    --  -33.50 -57.00 -30.00   26
  4  \w    -72.00 -39.00   1.00    1.00    --  -33.50 178.00  90.00   33
  5  \w    -44.00 -18.00   1.00    1.00    --  -33.50 -57.00 -30.00   26
  6  \w   -107.00 -80.00   1.00    1.00    --  -33.50 178.00-180.00   27
  7  \w     73.00  99.00   1.00    1.00    --   36.47 178.00  90.00   26
  8  \w    104.00 139.00   1.00    1.00    --  108.00 111.00   0.00   35
  9  \w     52.00  99.00   1.00    1.00    --  108.00 -94.00  30.00   47
 10  \w     44.00  97.00   1.00    1.00    --  108.00 -61.00  90.00   53
 11  \w     41.00  82.00   1.00    1.00    --  108.00-111.00 120.00   41
 12  \w     59.00  99.00   1.00    1.00    --  108.00 -94.00-180.00   40
 13  \w     88.00 170.00   1.00    1.00    --  108.00  45.00 -90.00   82
 14  \w   -102.00 -71.00   1.00    1.00    --  -33.50 -57.00   0.00   31
 15  \w    -46.00 -20.00   1.00    1.00    --  -33.50 -57.00   0.00   26
 16  \w     70.00 110.00   1.00    1.00    --   36.47 178.00 -90.00   40
 17  \w     57.00  83.00   1.00    1.00    --  108.00 -45.00 -60.00   26
 18  \w    143.00 175.00   1.00    1.00    --  108.00  77.00 -60.00   32
 19  \w     42.00  68.00   1.00    1.00    --  108.00-111.00 -90.00   26
 20  \w    101.00 127.00   1.00    1.00    --  108.00  77.00 -60.00   26
 21  \w     97.00 128.00   1.00    1.00    --  108.00 -45.00 -60.00   31
 22  \w    109.00 140.00   1.00    1.00    --  108.00 111.00-150.00   31
 23  \w   -104.00 -51.00   1.00    1.00    --  -33.50 -37.00 150.00   53
;
_diffrn_measurement_device 'four-circle diffractometer'
_diffrn_measurement_device_type 'Xcalibur, Eos, Gemini'
_diffrn_measurement_method '\w scans'
_diffrn_orient_matrix_type 'CrysAlisPro convention (1999,Acta A55,543-557)'
_diffrn_orient_matrix_UB_11 -0.1903804000
_diffrn_orient_matrix_UB_12 0.0603638000
_diffrn_orient_matrix_UB_13 -0.0354064000
_diffrn_orient_matrix_UB_21 -0.1747599000
_diffrn_orient_matrix_UB_22 0.0284362000
_diffrn_orient_matrix_UB_23 0.0411875000
_diffrn_orient_matrix_UB_31 0.0884593000
_diffrn_orient_matrix_UB_32 0.1860304000
_diffrn_orient_matrix_UB_33 0.0051715000
_diffrn_radiation_monochromator graphite
_diffrn_radiation_probe x-ray
_diffrn_radiation_type CuK\a
_diffrn_radiation_wavelength 1.54184
_diffrn_reflns_av_R_equivalents 0.0326
_diffrn_reflns_av_unetI/netI 0.0465
_diffrn_reflns_Laue_measured_fraction_full 0.999
_diffrn_reflns_Laue_measured_fraction_max 0.988
_diffrn_reflns_limit_h_max 6
_diffrn_reflns_limit_h_min -6
_diffrn_reflns_limit_k_max 9
_diffrn_reflns_limit_k_min -6
_diffrn_reflns_limit_l_max 33
_diffrn_reflns_limit_l_min -24
_diffrn_reflns_number 4577
_diffrn_reflns_point_group_measured_fraction_full 0.998
_diffrn_reflns_point_group_measured_fraction_max 0.979
_diffrn_reflns_theta_full 67.684
_diffrn_reflns_theta_max 70.272
_diffrn_reflns_theta_min 5.890
_diffrn_source 'fine-focus sealed X-ray tube'
_diffrn_source_type 'Enhance (Cu) X-ray Source'
_exptl_absorpt_coefficient_mu 5.867
_exptl_absorpt_correction_T_max 1.00000
_exptl_absorpt_correction_T_min 0.75150
_exptl_absorpt_correction_type multi-scan
_exptl_absorpt_process_details
;
CrysAlisPro 1.171.42.81a (Rigaku Oxford Diffraction, 2023)
Empirical absorption correction using spherical harmonics,
implemented in SCALE3 ABSPACK scaling algorithm.
;
_exptl_crystal_colour yellow
_exptl_crystal_colour_primary yellow
_exptl_crystal_density_diffrn 1.628
_exptl_crystal_description block
_exptl_crystal_F_000 608
_exptl_crystal_size_max 0.15
_exptl_crystal_size_mid 0.12
_exptl_crystal_size_min 0.1
_refine_diff_density_max 0.336
_refine_diff_density_min -0.392
_refine_diff_density_rms 0.059
_refine_ls_abs_structure_details
;
 Flack x determined using 688 quotients [(I+)-(I-)]/[(I+)+(I-)]
 (Parsons, Flack and Wagner, Acta Cryst. B69 (2013) 249-259).
;
_refine_ls_abs_structure_Flack 0.00(3)
_refine_ls_extinction_coef 0.0061(6)
_refine_ls_extinction_expression Fc^*^=kFc[1+0.001xFc^2^\l^3^/sin(2\q)]^-1/4^
_refine_ls_extinction_method 'SHELXL-2014/7 (Sheldrick 2014'
_refine_ls_goodness_of_fit_ref 1.054
_refine_ls_hydrogen_treatment mixed
_refine_ls_matrix_type full
_refine_ls_number_parameters 159
_refine_ls_number_reflns 2320
_refine_ls_number_restraints 1
_refine_ls_restrained_S_all 1.054
_refine_ls_R_factor_all 0.0470
_refine_ls_R_factor_gt 0.0414
_refine_ls_shift/su_max 0.000
_refine_ls_shift/su_mean 0.000
_refine_ls_structure_factor_coef Fsqd
_refine_ls_weighting_details 'w=1/[\s^2^(Fo^2^)+(0.0498P)^2^+0.1847P] where P=(Fo^2^+2Fc^2^)/3'
_refine_ls_weighting_scheme calc
_refine_ls_wR_factor_gt 0.1017
_refine_ls_wR_factor_ref 0.1079
_reflns_Friedel_coverage 0.655
_reflns_Friedel_fraction_full 0.997
_reflns_Friedel_fraction_max 0.966
_reflns_number_gt 2077
_reflns_number_total 2320
_reflns_threshold_expression 'I > 2\s(I)'
_cod_data_source_file suppl_j_ncrs-2023-0409_suppl_001.cif
_cod_data_source_block 2
_cod_original_cell_volume 1241.37(8)
_cod_database_code 8107705
_shelx_space_group_comment
;
The symmetry employed for this shelxl refinement is uniquely defined
by the following loop, which should always be used as a source of
symmetry information in preference to the above space-group names.
They are only intended as comments.
;
_shelx_estimated_absorpt_t_max 0.591
_shelx_estimated_absorpt_t_min 0.473
_reflns_odcompleteness_completeness 99.78
_reflns_odcompleteness_iscentric 1
_reflns_odcompleteness_theta 66.97
_olex2_refinement_description
;
1. Fixed Uiso
 At 1.2 times of:
  All C(H) groups
2. Restrained distances
 N1-H1
 0.87 with sigma of 0.02
3.a Aromatic/amide H refined with riding coordinates:
 C1(H1A), C2(H2), C3(H3), C4(H4), C8(H8), C10(H10), C11(H11), C13(H13), C14(H14)
;
_olex2_submission_special_instructions 'No special instructions were received'
_oxdiff_exptl_absorpt_empirical_details
;
Empirical correction (ABSPACK) includes:
- Absorption correction using spherical harmonics
- Frame scaling
;
_oxdiff_exptl_absorpt_empirical_full_max 1.297
_oxdiff_exptl_absorpt_empirical_full_min 0.800

loop_
_space_group_symop_operation_xyz
'x, y, z'
'-x+1/2, -y, z+1/2'
'x+1/2, -y+1/2, -z'
'-x, y+1/2, -z+1/2'

loop_
_atom_site_label
_atom_site_type_symbol
_atom_site_fract_x
_atom_site_fract_y
_atom_site_fract_z
_atom_site_U_iso_or_equiv
_atom_site_adp_type
_atom_site_occupancy
_atom_site_site_symmetry_order
_atom_site_calc_flag
_atom_site_refinement_flags_posn
_atom_site_refinement_flags_adp
_atom_site_refinement_flags_occupancy
_atom_site_disorder_assembly
_atom_site_disorder_group
Br1 Br 0.45857(16) 0.36761(10) 0.84451(2) 0.0673(3) Uani 1 1 d . . . . .
S1 S 0.0288(4) 0.4675(3) 0.63551(6) 0.0661(5) Uani 1 1 d . . . . .
N1 N 0.5458(11) 0.3366(8) 0.54910(19) 0.0602(14) Uani 1 1 d D . . . .
H1 H 0.676(8) 0.358(9) 0.534(2) 0.06(2) Uiso 1 1 d D . . . .
C1 C 0.0700(12) 0.0624(9) 0.5836(2) 0.0524(15) Uani 1 1 d . . . . .
H1A H -0.0652 0.0715 0.6023 0.063 Uiso 1 1 calc R . . . .
C2 C 0.1247(14) -0.0899(9) 0.5607(2) 0.0619(19) Uani 1 1 d . . . . .
H2 H 0.0264 -0.1847 0.5645 0.074 Uiso 1 1 calc R . . . .
C3 C 0.3243(14) -0.1032(9) 0.5318(2) 0.0614(18) Uani 1 1 d . . . . .
H3 H 0.3557 -0.2068 0.5168 0.074 Uiso 1 1 calc R . . . .
C4 C 0.4756(13) 0.0324(8) 0.5251(2) 0.0558(16) Uani 1 1 d . . . . .
H4 H 0.6072 0.0228 0.5054 0.067 Uiso 1 1 calc R . . . .
C5 C 0.4255(11) 0.1841(8) 0.54867(19) 0.0464(14) Uani 1 1 d . . . . .
C6 C 0.2227(11) 0.2013(8) 0.57807(19) 0.0445(13) Uani 1 1 d . . . . .
C7 C 0.2325(11) 0.3721(9) 0.5966(2) 0.0511(14) Uani 1 1 d . . . . .
C8 C 0.4272(14) 0.4494(9) 0.5784(2) 0.0581(17) Uani 1 1 d . . . . .
H8 H 0.4741 0.5615 0.5848 0.070 Uiso 1 1 calc R . . . .
C9 C 0.1549(11) 0.4294(7) 0.6921(2) 0.0442(13) Uani 1 1 d . . . . .
C10 C 0.3644(11) 0.3431(8) 0.6999(2) 0.0483(14) Uani 1 1 d . . . . .
H10 H 0.4483 0.2984 0.6744 0.058 Uiso 1 1 calc R . . . .
C11 C 0.4515(12) 0.3222(7) 0.7455(2) 0.0475(13) Uani 1 1 d . . . . .
H11 H 0.5928 0.2637 0.7507 0.057 Uiso 1 1 calc R . . . .
C12 C 0.3253(11) 0.3897(7) 0.7828(2) 0.0451(13) Uani 1 1 d . . . . .
C13 C 0.1155(11) 0.4733(8) 0.7763(2) 0.0507(15) Uani 1 1 d . . . . .
H13 H 0.0324 0.5169 0.8021 0.061 Uiso 1 1 calc R . . . .
C14 C 0.0277(11) 0.4921(7) 0.7307(2) 0.0472(13) Uani 1 1 d . . . . .
H14 H -0.1167 0.5470 0.7259 0.057 Uiso 1 1 calc R . . . .

loop_
_atom_site_aniso_label
_atom_site_aniso_U_11
_atom_site_aniso_U_22
_atom_site_aniso_U_33
_atom_site_aniso_U_23
_atom_site_aniso_U_13
_atom_site_aniso_U_12
Br1 0.0790(6) 0.0758(5) 0.0472(4) 0.0022(3) -0.0078(3) 0.0032(4)
S1 0.0598(11) 0.0841(11) 0.0543(9) -0.0119(8) -0.0147(8) 0.0272(10)
N1 0.056(3) 0.076(4) 0.049(3) 0.006(3) 0.000(3) -0.017(3)
C1 0.048(3) 0.063(4) 0.046(3) 0.004(3) -0.003(3) -0.005(3)
C2 0.074(5) 0.052(4) 0.060(4) 0.010(3) -0.010(4) -0.017(3)
C3 0.076(5) 0.053(4) 0.055(4) -0.007(3) -0.014(4) 0.010(4)
C4 0.051(4) 0.071(4) 0.045(3) 0.001(3) -0.001(3) 0.012(3)
C5 0.045(3) 0.061(4) 0.033(2) 0.010(2) 0.000(2) -0.002(3)
C6 0.047(3) 0.053(3) 0.033(3) 0.007(3) -0.007(2) 0.004(3)
C7 0.054(4) 0.059(3) 0.041(3) 0.001(3) -0.009(3) 0.005(3)
C8 0.067(4) 0.053(3) 0.054(4) -0.001(3) -0.013(3) -0.009(3)
C9 0.041(3) 0.042(3) 0.050(3) -0.008(3) -0.002(3) 0.003(2)
C10 0.044(3) 0.059(4) 0.042(3) -0.010(3) 0.003(2) 0.012(3)
C11 0.039(3) 0.047(3) 0.056(3) -0.002(3) 0.003(3) 0.006(3)
C12 0.047(3) 0.041(3) 0.047(3) -0.001(3) 0.002(3) -0.003(3)
C13 0.047(4) 0.055(4) 0.051(3) -0.011(3) 0.010(3) 0.003(3)
C14 0.032(3) 0.048(3) 0.062(3) -0.004(3) 0.004(3) 0.009(2)

loop_
_atom_type_symbol
_atom_type_description
_atom_type_scat_dispersion_real
_atom_type_scat_dispersion_imag
_atom_type_scat_source
C C 0.0181 0.0091 'International Tables Vol C Tables 4.2.6.8 and 6.1.1.4'
H H 0.0000 0.0000 'International Tables Vol C Tables 4.2.6.8 and 6.1.1.4'
Br Br -0.6763 1.2805 'International Tables Vol C Tables 4.2.6.8 and 6.1.1.4'
N N 0.0311 0.0180 'International Tables Vol C Tables 4.2.6.8 and 6.1.1.4'
S S 0.3331 0.5567 'International Tables Vol C Tables 4.2.6.8 and 6.1.1.4'

loop_
_geom_angle_atom_site_label_1
_geom_angle_atom_site_label_2
_geom_angle_atom_site_label_3
_geom_angle
_geom_angle_site_symmetry_1
_geom_angle_site_symmetry_3
C7 S1 C9 103.4(3) . .
C5 N1 H1 126(5) . .
C5 N1 C8 108.6(6) . .
C8 N1 H1 126(5) . .
C2 C1 H1A 120.8 . .
C2 C1 C6 118.4(6) . .
C6 C1 H1A 120.8 . .
C1 C2 H2 119.4 . .
C1 C2 C3 121.1(6) . .
C3 C2 H2 119.4 . .
C2 C3 H3 119.1 . .
C4 C3 C2 121.8(6) . .
C4 C3 H3 119.1 . .
C3 C4 H4 121.2 . .
C3 C4 C5 117.6(6) . .
C5 C4 H4 121.2 . .
N1 C5 C4 130.1(6) . .
N1 C5 C6 108.2(6) . .
C4 C5 C6 121.7(6) . .
C1 C6 C5 119.4(6) . .
C1 C6 C7 134.9(6) . .
C5 C6 C7 105.7(6) . .
C6 C7 S1 126.7(5) . .
C8 C7 S1 125.4(6) . .
C8 C7 C6 107.9(6) . .
N1 C8 H8 125.2 . .
C7 C8 N1 109.6(6) . .
C7 C8 H8 125.2 . .
C10 C9 S1 124.7(5) . .
C10 C9 C14 119.2(6) . .
C14 C9 S1 116.1(5) . .
C9 C10 H10 119.7 . .
C9 C10 C11 120.6(5) . .
C11 C10 H10 119.7 . .
C10 C11 H11 120.6 . .
C12 C11 C10 118.9(6) . .
C12 C11 H11 120.6 . .
C11 C12 Br1 117.5(5) . .
C13 C12 Br1 120.4(5) . .
C13 C12 C11 122.0(6) . .
C12 C13 H13 120.5 . .
C12 C13 C14 118.9(6) . .
C14 C13 H13 120.5 . .
C9 C14 H14 119.8 . .
C13 C14 C9 120.4(6) . .
C13 C14 H14 119.8 . .

loop_
_geom_bond_atom_site_label_1
_geom_bond_atom_site_label_2
_geom_bond_distance
_geom_bond_site_symmetry_2
Br1 C12 1.907(6) .
S1 C7 1.756(7) .
S1 C9 1.775(6) .
N1 H1 0.87(3) .
N1 C5 1.368(8) .
N1 C8 1.381(9) .
C1 H1A 0.9300 .
C1 C2 1.388(9) .
C1 C6 1.392(9) .
C2 H2 0.9300 .
C2 C3 1.393(11) .
C3 H3 0.9300 .
C3 C4 1.371(10) .
C4 H4 0.9300 .
C4 C5 1.386(8) .
C5 C6 1.420(9) .
C6 C7 1.431(9) .
C7 C8 1.353(10) .
C8 H8 0.9300 .
C9 C10 1.377(8) .
C9 C14 1.394(8) .
C10 H10 0.9300 .
C10 C11 1.387(8) .
C11 H11 0.9300 .
C11 C12 1.376(8) .
C12 C13 1.363(9) .
C13 H13 0.9300 .
C13 C14 1.389(8) .
C14 H14 0.9300 .

loop_
_geom_torsion_atom_site_label_1
_geom_torsion_atom_site_label_2
_geom_torsion_atom_site_label_3
_geom_torsion_atom_site_label_4
_geom_torsion
_geom_torsion_site_symmetry_1
_geom_torsion_site_symmetry_2
_geom_torsion_site_symmetry_3
_geom_torsion_site_symmetry_4
Br1 C12 C13 C14 177.8(5) . . . .
S1 C7 C8 N1 -179.8(5) . . . .
S1 C9 C10 C11 178.8(5) . . . .
S1 C9 C14 C13 -178.1(5) . . . .
N1 C5 C6 C1 -179.9(5) . . . .
N1 C5 C6 C7 -1.0(6) . . . .
C1 C2 C3 C4 0.3(11) . . . .
C1 C6 C7 S1 -1.0(10) . . . .
C1 C6 C7 C8 179.4(7) . . . .
C2 C1 C6 C5 1.1(9) . . . .
C2 C1 C6 C7 -177.4(6) . . . .
C2 C3 C4 C5 1.0(10) . . . .
C3 C4 C5 N1 178.9(6) . . . .
C3 C4 C5 C6 -1.3(9) . . . .
C4 C5 C6 C1 0.3(9) . . . .
C4 C5 C6 C7 179.1(5) . . . .
C5 N1 C8 C7 -0.4(8) . . . .
C5 C6 C7 S1 -179.7(4) . . . .
C5 C6 C7 C8 0.8(6) . . . .
C6 C1 C2 C3 -1.4(10) . . . .
C6 C7 C8 N1 -0.3(7) . . . .
C7 S1 C9 C10 -0.2(7) . . . .
C7 S1 C9 C14 -179.8(5) . . . .
C8 N1 C5 C4 -179.3(6) . . . .
C8 N1 C5 C6 0.9(7) . . . .
C9 S1 C7 C6 93.7(5) . . . .
C9 S1 C7 C8 -86.8(6) . . . .
C9 C10 C11 C12 -0.2(10) . . . .
C10 C9 C14 C13 2.3(9) . . . .
C10 C11 C12 Br1 -177.1(5) . . . .
C10 C11 C12 C13 1.3(10) . . . .
C11 C12 C13 C14 -0.6(10) . . . .
C12 C13 C14 C9 -1.2(9) . . . .
C14 C9 C10 C11 -1.6(10) . . . .
